data_7706038
loop_
_publ_author_name
'Liu, Yanjie'
'Tian, Rongqiang'
'Duan, Zheng'
'Mathey, Fran\,cois'

_publ_section_title
;
 Nonbenzenoid aromaticity of 1-phosphafulvenes: synthesis of
 phosphacymantrenes.
;
_journal_issue 2
_journal_name_full 'Dalton transactions (Cambridge, England : 2003)'
_journal_page_first 476
_journal_page_last 479
_journal_paper_doi 10.1039/d0dt03934a
_journal_volume 50
_journal_year 2021
_chemical_formula_moiety 'C42 H32 Mn2 N2 O6 P2, H2 O'
_chemical_formula_sum 'C42 H34 Mn2 N2 O7 P2'
_chemical_formula_weight 850.53
_space_group_crystal_system monoclinic
_space_group_IT_number 14
_space_group_name_Hall '-P 2ybc'
_space_group_name_H-M_alt 'P 1 21/c 1'
_atom_sites_solution_hydrogens mixed
_atom_sites_solution_primary iterative
_audit_creation_date 2017-05-24
_audit_creation_method
;
Olex2 1.2
(compiled 2017.03.28 svn.r3405 for OlexSys, GUI svn.r5337)
;
_audit_update_record
;
2020-08-05 deposited with the CCDC.	2020-12-10 downloaded from the CCDC.
;
_cell_angle_alpha 90
_cell_angle_beta 97.0866(14)
_cell_angle_gamma 90
_cell_formula_units_Z 4
_cell_length_a 18.7464(3)
_cell_length_b 13.8241(2)
_cell_length_c 15.3780(2)
_cell_measurement_reflns_used 6460
_cell_measurement_temperature 293(2)
_cell_measurement_theta_max 70.7830
_cell_measurement_theta_min 3.9740
_cell_volume 3954.80(10)
_computing_cell_refinement
;
CrysAlisPro, Agilent Technologies,
Version 1.171.37.35 (release 13-08-2014 CrysAlis171 .NET)
(compiled Aug 13 2014,18:06:01)
;
_computing_data_collection
;
CrysAlisPro, Agilent Technologies,
Version 1.171.37.35 (release 13-08-2014 CrysAlis171 .NET)
(compiled Aug 13 2014,18:06:01)
;
_computing_data_reduction
;
CrysAlisPro, Agilent Technologies,
Version 1.171.37.35 (release 13-08-2014 CrysAlis171 .NET)
(compiled Aug 13 2014,18:06:01)
;
_computing_molecular_graphics 'Olex2 (Dolomanov et al., 2009)'
_computing_publication_material 'Olex2 (Dolomanov et al., 2009)'
_computing_structure_refinement 'ShelXL (Sheldrick, 2015)'
_computing_structure_solution
;
Superflip (Palatinus & Chapuis, 2007;Palatinus & van der Lee, 2008;
Palatinus et al., 2012)
;
_diffrn_ambient_temperature 293(2)
_diffrn_detector 'CCD plate'
_diffrn_detector_area_resol_mean 16.2312
_diffrn_detector_type Eos
_diffrn_measured_fraction_theta_full 0.999
_diffrn_measured_fraction_theta_max 0.999
_diffrn_measurement_details
;
#__ type_ start__ end____ width___ exp.time_
  1 omega  -11.00   15.00   1.0000    2.2500
omega____ theta____ kappa____ phi______ frames
    -      -33.5000   37.0000  150.0000 26

#__ type_ start__ end____ width___ exp.time_
  2 omega -102.00  -33.00   1.0000    2.2500
omega____ theta____ kappa____ phi______ frames
    -      -33.5000  178.0000 -180.0000 69

#__ type_ start__ end____ width___ exp.time_
  3 omega -101.00  -22.00   1.0000    2.2500
omega____ theta____ kappa____ phi______ frames
    -      -33.5000  -57.0000   60.0000 79

#__ type_ start__ end____ width___ exp.time_
  4 omega   61.00   87.00   1.0000    2.2500
omega____ theta____ kappa____ phi______ frames
    -       36.4734   77.0000  -90.0000 26

#__ type_ start__ end____ width___ exp.time_
  5 omega    8.00   83.00   1.0000    2.2500
omega____ theta____ kappa____ phi______ frames
    -       36.4734 -110.0000   60.0000 75

#__ type_ start__ end____ width___ exp.time_
  6 omega   26.00   59.00   1.0000    2.2500
omega____ theta____ kappa____ phi______ frames
    -       36.4734   37.0000   30.0000 33

#__ type_ start__ end____ width___ exp.time_
  7 omega   28.00   60.00   1.0000    2.2500
omega____ theta____ kappa____ phi______ frames
    -       36.4734   77.0000  -90.0000 32

#__ type_ start__ end____ width___ exp.time_
  8 omega   73.00  110.00   1.0000    2.2500
omega____ theta____ kappa____ phi______ frames
    -       36.4734  178.0000 -150.0000 37

#__ type_ start__ end____ width___ exp.time_
  9 omega   51.00  106.00   1.0000    2.2500
omega____ theta____ kappa____ phi______ frames
    -       36.4734   77.0000   30.0000 55

#__ type_ start__ end____ width___ exp.time_
 10 omega   38.00   69.00   1.0000    2.2500
omega____ theta____ kappa____ phi______ frames
    -       36.4734  -99.0000  -90.0000 31

#__ type_ start__ end____ width___ exp.time_
 11 omega   66.00   92.00   1.0000    2.2500
omega____ theta____ kappa____ phi______ frames
    -       36.4734   37.0000   30.0000 26

#__ type_ start__ end____ width___ exp.time_
 12 omega   12.00   53.00   1.0000    2.2500
omega____ theta____ kappa____ phi______ frames
    -       36.4734  -57.0000 -180.0000 41

#__ type_ start__ end____ width___ exp.time_
 13 omega   79.00  136.00   1.0000    7.0000
omega____ theta____ kappa____ phi______ frames
    -      108.0000  -77.0000    0.0000 57

#__ type_ start__ end____ width___ exp.time_
 14 omega   82.00  111.00   1.0000    7.0000
omega____ theta____ kappa____ phi______ frames
    -      108.0000 -111.0000  120.0000 29

#__ type_ start__ end____ width___ exp.time_
 15 omega   95.00  177.00   1.0000    7.0000
omega____ theta____ kappa____ phi______ frames
    -      108.0000   45.0000 -150.0000 82

#__ type_ start__ end____ width___ exp.time_
 16 omega  108.00  173.00   1.0000    7.0000
omega____ theta____ kappa____ phi______ frames
    -      108.0000   61.0000   90.0000 65

#__ type_ start__ end____ width___ exp.time_
 17 omega   38.00   63.00   1.0000    7.0000
omega____ theta____ kappa____ phi______ frames
    -      108.0000 -111.0000  120.0000 25

#__ type_ start__ end____ width___ exp.time_
 18 omega   99.00  173.00   1.0000    7.0000
omega____ theta____ kappa____ phi______ frames
    -      108.0000   30.0000 -120.0000 74

#__ type_ start__ end____ width___ exp.time_
 19 omega   48.00   90.00   1.0000    7.0000
omega____ theta____ kappa____ phi______ frames
    -      108.0000  -30.0000   90.0000 42

#__ type_ start__ end____ width___ exp.time_
 20 omega   37.00   63.00   1.0000    7.0000
omega____ theta____ kappa____ phi______ frames
    -      108.0000  -30.0000 -150.0000 26

#__ type_ start__ end____ width___ exp.time_
 21 omega   37.00  114.00   1.0000    7.0000
omega____ theta____ kappa____ phi______ frames
    -      108.0000 -111.0000  -30.0000 77

#__ type_ start__ end____ width___ exp.time_
 22 omega   40.00  109.00   1.0000    7.0000
omega____ theta____ kappa____ phi______ frames
    -      108.0000  -61.0000  -60.0000 69
;
_diffrn_measurement_device 'four-circle diffractometer'
_diffrn_measurement_device_type 'Xcalibur, Eos, Gemini'
_diffrn_measurement_method '\w scans'
_diffrn_orient_matrix_UB_11 0.0242336000
_diffrn_orient_matrix_UB_12 0.1058531000
_diffrn_orient_matrix_UB_13 -0.0070207000
_diffrn_orient_matrix_UB_21 -0.0772474000
_diffrn_orient_matrix_UB_22 0.0344058000
_diffrn_orient_matrix_UB_23 0.0069192000
_diffrn_orient_matrix_UB_31 0.0173176000
_diffrn_orient_matrix_UB_32 0.0049996000
_diffrn_orient_matrix_UB_33 0.1005222000
_diffrn_radiation_monochromator graphite
_diffrn_radiation_probe x-ray
_diffrn_radiation_type CuK\a
_diffrn_radiation_wavelength 1.54184
_diffrn_reflns_av_R_equivalents 0.0335
_diffrn_reflns_av_unetI/netI 0.0407
_diffrn_reflns_Laue_measured_fraction_full 0.999
_diffrn_reflns_Laue_measured_fraction_max 0.999
_diffrn_reflns_limit_h_max 22
_diffrn_reflns_limit_h_min -21
_diffrn_reflns_limit_k_max 16
_diffrn_reflns_limit_k_min -15
_diffrn_reflns_limit_l_max 18
_diffrn_reflns_limit_l_min -12
_diffrn_reflns_number 17079
_diffrn_reflns_point_group_measured_fraction_full 0.999
_diffrn_reflns_point_group_measured_fraction_max 0.999
_diffrn_reflns_theta_full 67.080
_diffrn_reflns_theta_max 67.080
_diffrn_reflns_theta_min 3.984
_diffrn_source 'Enhance (Cu) X-ray Source'
_exptl_absorpt_coefficient_mu 6.395
_exptl_absorpt_correction_T_max 1.00000
_exptl_absorpt_correction_T_min 0.71074
_exptl_absorpt_correction_type multi-scan
_exptl_absorpt_process_details
;
CrysAlisPro, Agilent Technologies,
Version 1.171.37.35 (release 13-08-2014 CrysAlis171 .NET)
(compiled Aug 13 2014,18:06:01)
Empirical absorption correction using spherical harmonics,
 implemented in SCALE3 ABSPACK scaling algorithm.
;
_exptl_crystal_colour yellow
_exptl_crystal_colour_primary yellow
_exptl_crystal_density_diffrn 1.428
_exptl_crystal_description prism
_exptl_crystal_F_000 1744
_exptl_crystal_size_max 0.2
_exptl_crystal_size_mid 0.17
_exptl_crystal_size_min 0.15
_refine_diff_density_max 0.324
_refine_diff_density_min -0.429
_refine_diff_density_rms 0.055
_refine_ls_extinction_method none
_refine_ls_goodness_of_fit_ref 1.042
_refine_ls_hydrogen_treatment constr
_refine_ls_matrix_type full
_refine_ls_number_parameters 503
_refine_ls_number_reflns 7061
_refine_ls_number_restraints 0
_refine_ls_restrained_S_all 1.042
_refine_ls_R_factor_all 0.0534
_refine_ls_R_factor_gt 0.0410
_refine_ls_shift/su_max 0.000
_refine_ls_shift/su_mean 0.000
_refine_ls_structure_factor_coef Fsqd
_refine_ls_weighting_details 'w=1/[\s^2^(Fo^2^)+(0.0518P)^2^+1.5169P] where P=(Fo^2^+2Fc^2^)/3'
_refine_ls_weighting_scheme calc
_refine_ls_wR_factor_gt 0.1006
_refine_ls_wR_factor_ref 0.1083
_reflns_Friedel_coverage 0.000
_reflns_number_gt 5817
_reflns_number_total 7061
_reflns_threshold_expression 'I > 2\s(I)'
_cod_data_source_file d0dt03934a2.cif
_cod_data_source_block 20170588
_cod_depositor_comments 'Adding full bibliography for 7706035--7706039.cif.'
_cod_original_cell_volume 3954.81(11)
_cod_database_code 7706038
_shelx_shelxl_version_number 2014/7
_chemical_oxdiff_formula C38H70N2O2P2Mn1
_shelx_space_group_comment
;
The symmetry employed for this shelxl refinement is uniquely defined
by the following loop, which should always be used as a source of
symmetry information in preference to the above space-group names.
They are only intended as comments.
;
_reflns_odcompleteness_completeness 99.91
_reflns_odcompleteness_iscentric 1
_reflns_odcompleteness_theta 66.97
_olex2_refinement_description
;
1. Fixed Uiso
 At 1.2 times of:
  All C(H) groups
 At 1.5 times of:
  All C(H,H,H) groups, All O(H,H) groups
2.a Free rotating group:
 O7(H7A,H7B)
2.b Ternary CH refined with riding coordinates:
 C36(H36), C37(H37)
2.c Aromatic/amide H refined with riding coordinates:
 C12(H12), C13(H13), C14(H14), C15(H15), C16(H16), C24(H24), C25(H25),
 C26(H26), C27(H27), C28(H28), C31(H31), C32(H32), C33(H33), C34(H34), C39(H39),
  C40(H40), C41(H41), C42(H42)
2.d Idealised Me refined as rotating group:
 C17(H17A,H17B,H17C), C18(H18A,H18B,H18C), C29(H29A,H29B,H29C), C30(H30A,H30B,
 H30C)
;
_olex2_submission_special_instructions 'No special instructions were received'

loop_
_space_group_symop_operation_xyz
'x, y, z'
'-x, y+1/2, -z+1/2'
'-x, -y, -z'
'x, -y-1/2, z-1/2'

loop_
_atom_site_label
_atom_site_type_symbol
_atom_site_fract_x
_atom_site_fract_y
_atom_site_fract_z
_atom_site_U_iso_or_equiv
_atom_site_adp_type
_atom_site_occupancy
_atom_site_site_symmetry_order
_atom_site_calc_flag
_atom_site_refinement_flags_posn
_atom_site_refinement_flags_adp
_atom_site_refinement_flags_occupancy
_atom_site_disorder_assembly
_atom_site_disorder_group
C1 C 0.37113(18) -0.0111(3) 0.2221(2) 0.0499(8) Uani 1 1 d . . . . .
C2 C 0.44383(16) -0.0136(3) 0.3752(2) 0.0447(7) Uani 1 1 d . . . . .
C3 C 0.36933(17) -0.1587(2) 0.3222(2) 0.0425(7) Uani 1 1 d . . . . .
C4 C 0.03136(19) 0.4351(3) 0.3354(3) 0.0590(10) Uani 1 1 d . . . . .
C5 C 0.1463(2) 0.4224(3) 0.4399(3) 0.0702(12) Uani 1 1 d . . . . .
C6 C 0.1492(2) 0.5103(3) 0.2958(3) 0.0704(11) Uani 1 1 d . . . . .
C7 C 0.30017(13) 0.1038(2) 0.35731(16) 0.0289(5) Uani 1 1 d . . . . .
C8 C 0.25182(13) 0.0471(2) 0.29958(17) 0.0320(6) Uani 1 1 d . . . . .
C9 C 0.23462(14) -0.0428(2) 0.33684(17) 0.0323(6) Uani 1 1 d . . . . .
C10 C 0.27019(13) -0.0555(2) 0.42296(17) 0.0311(6) Uani 1 1 d . . . . .
C11 C 0.26472(14) -0.1402(2) 0.48125(19) 0.0352(6) Uani 1 1 d . . . . .
C12 C 0.25969(16) -0.2355(2) 0.4511(2) 0.0450(7) Uani 1 1 d . . . . .
H12 H 0.2576 -0.2480 0.3914 0.054 Uiso 1 1 calc R . . . .
C13 C 0.25778(18) -0.3115(3) 0.5094(3) 0.0590(10) Uani 1 1 d . . . . .
H13 H 0.2546 -0.3747 0.4885 0.071 Uiso 1 1 calc R . . . .
C14 C 0.26050(19) -0.2945(3) 0.5972(3) 0.0638(11) Uani 1 1 d . . . . .
H14 H 0.2596 -0.3460 0.6360 0.077 Uiso 1 1 calc R . . . .
C15 C 0.26450(19) -0.2018(3) 0.6280(2) 0.0576(9) Uani 1 1 d . . . . .
H15 H 0.2663 -0.1904 0.6878 0.069 Uiso 1 1 calc R . . . .
C16 C 0.26588(16) -0.1252(3) 0.5712(2) 0.0449(7) Uani 1 1 d . . . . .
H16 H 0.2676 -0.0624 0.5930 0.054 Uiso 1 1 calc R . . . .
C17 C 0.21911(16) 0.0775(2) 0.20953(18) 0.0415(7) Uani 1 1 d . . . . .
H17A H 0.2495 0.1246 0.1867 0.062 Uiso 1 1 calc GR . . . .
H17B H 0.1726 0.1053 0.2128 0.062 Uiso 1 1 calc GR . . . .
H17C H 0.2143 0.0221 0.1716 0.062 Uiso 1 1 calc GR . . . .
C18 C 0.17705(16) -0.1101(2) 0.2928(2) 0.0450(7) Uani 1 1 d . . . . .
H18A H 0.1990 -0.1587 0.2604 0.068 Uiso 1 1 calc GR . . . .
H18B H 0.1434 -0.0736 0.2537 0.068 Uiso 1 1 calc GR . . . .
H18C H 0.1524 -0.1405 0.3366 0.068 Uiso 1 1 calc GR . . . .
C19 C 0.20598(14) 0.2876(2) 0.31780(18) 0.0321(6) Uani 1 1 d . . . . .
C20 C 0.14806(15) 0.2431(2) 0.35418(18) 0.0350(6) Uani 1 1 d . . . . .
C21 C 0.08272(15) 0.2473(2) 0.29696(19) 0.0373(6) Uani 1 1 d . . . . .
C22 C 0.09042(14) 0.2959(2) 0.21724(19) 0.0356(6) Uani 1 1 d . . . . .
C23 C 0.03175(15) 0.3054(3) 0.14329(19) 0.0431(7) Uani 1 1 d . . . . .
C24 C 0.0025(2) 0.2222(3) 0.1037(2) 0.0624(10) Uani 1 1 d . . . . .
H24 H 0.0200 0.1621 0.1233 0.075 Uiso 1 1 calc R . . . .
C25 C -0.0529(2) 0.2275(4) 0.0352(3) 0.0806(15) Uani 1 1 d . . . . .
H25 H -0.0730 0.1710 0.0100 0.097 Uiso 1 1 calc R . . . .
C26 C -0.07784(19) 0.3151(5) 0.0048(3) 0.0792(16) Uani 1 1 d . . . . .
H26 H -0.1150 0.3184 -0.0411 0.095 Uiso 1 1 calc R . . . .
C27 C -0.0484(2) 0.3980(4) 0.0416(3) 0.0734(13) Uani 1 1 d . . . . .
H27 H -0.0652 0.4578 0.0201 0.088 Uiso 1 1 calc R . . . .
C28 C 0.00662(17) 0.3938(3) 0.1109(2) 0.0540(9) Uani 1 1 d . . . . .
H28 H 0.0265 0.4507 0.1355 0.065 Uiso 1 1 calc R . . . .
C29 C 0.15377(17) 0.1920(3) 0.4422(2) 0.0486(8) Uani 1 1 d . . . . .
H29A H 0.1957 0.2145 0.4788 0.073 Uiso 1 1 calc GR . . . .
H29B H 0.1575 0.1235 0.4336 0.073 Uiso 1 1 calc GR . . . .
H29C H 0.1117 0.2056 0.4700 0.073 Uiso 1 1 calc GR . . . .
C30 C 0.01369(17) 0.2004(3) 0.3158(2) 0.0550(9) Uani 1 1 d . . . . .
H30A H 0.0089 0.2070 0.3770 0.083 Uiso 1 1 calc GR . . . .
H30B H 0.0144 0.1330 0.3008 0.083 Uiso 1 1 calc GR . . . .
H30C H -0.0262 0.2313 0.2817 0.083 Uiso 1 1 calc GR . . . .
C31 C 0.48488(17) 0.2349(3) 0.5003(2) 0.0501(8) Uani 1 1 d . . . . .
H31 H 0.4932 0.2387 0.5611 0.060 Uiso 1 1 calc R . . . .
C32 C 0.54239(17) 0.2425(3) 0.4542(3) 0.0615(10) Uani 1 1 d . . . . .
H32 H 0.5886 0.2506 0.4829 0.074 Uiso 1 1 calc R . . . .
C33 C 0.53046(18) 0.2377(3) 0.3645(3) 0.0630(10) Uani 1 1 d . . . . .
H33 H 0.5685 0.2433 0.3312 0.076 Uiso 1 1 calc R . . . .
C34 C 0.46125(17) 0.2246(3) 0.3245(2) 0.0500(8) Uani 1 1 d . . . . .
H34 H 0.4520 0.2209 0.2637 0.060 Uiso 1 1 calc R . . . .
C35 C 0.40589(14) 0.2168(2) 0.37529(19) 0.0328(6) Uani 1 1 d . . . . .
C36 C 0.32839(13) 0.2024(2) 0.33485(17) 0.0300(6) Uani 1 1 d . . . . .
H36 H 0.3274 0.2054 0.2710 0.036 Uiso 1 1 calc R . . . .
C37 C 0.28262(14) 0.2896(2) 0.36353(18) 0.0324(6) Uani 1 1 d . . . . .
H37 H 0.2808 0.2845 0.4268 0.039 Uiso 1 1 calc R . . . .
C38 C 0.32226(15) 0.3821(2) 0.3465(2) 0.0423(7) Uani 1 1 d . . . . .
C39 C 0.3488(2) 0.4418(3) 0.4150(3) 0.0668(11) Uani 1 1 d . . . . .
H39 H 0.3391 0.4297 0.4718 0.080 Uiso 1 1 calc R . . . .
C40 C 0.3907(3) 0.5205(3) 0.3961(5) 0.1016(19) Uani 1 1 d . . . . .
H40 H 0.4087 0.5629 0.4405 0.122 Uiso 1 1 calc R . . . .
C41 C 0.4049(3) 0.5352(3) 0.3129(5) 0.102(2) Uani 1 1 d . . . . .
H41 H 0.4346 0.5857 0.2996 0.123 Uiso 1 1 calc R . . . .
C42 C 0.3747(2) 0.4740(3) 0.2490(4) 0.0779(14) Uani 1 1 d . . . . .
H42 H 0.3825 0.4865 0.1915 0.093 Uiso 1 1 calc R . . . .
Mn1 Mn 0.35103(2) -0.03268(3) 0.33205(3) 0.03164(12) Uani 1 1 d . . . . .
Mn2 Mn 0.12087(2) 0.39336(3) 0.32752(3) 0.03422(12) Uani 1 1 d . . . . .
N1 N 0.41724(12) 0.22234(18) 0.46274(15) 0.0378(5) Uani 1 1 d . . . . .
N2 N 0.33471(14) 0.3975(2) 0.2640(2) 0.0536(7) Uani 1 1 d . . . . .
O1 O 0.38444(18) 0.0022(3) 0.15283(18) 0.0859(10) Uani 1 1 d . . . . .
O2 O 0.50291(12) -0.0032(2) 0.40065(19) 0.0698(8) Uani 1 1 d . . . . .
O3 O 0.38249(16) -0.23888(19) 0.31660(19) 0.0701(8) Uani 1 1 d . . . . .
O4 O -0.02532(15) 0.4614(3) 0.3409(3) 0.1043(13) Uani 1 1 d . . . . .
O5 O 0.1620(3) 0.4402(3) 0.5112(2) 0.1395(19) Uani 1 1 d . . . . .
O6 O 0.1667(3) 0.5853(3) 0.2763(3) 0.1324(17) Uani 1 1 d . . . . .
P1 P 0.32329(4) 0.04602(5) 0.46080(4) 0.02996(15) Uani 1 1 d . . . . .
P2 P 0.18008(4) 0.33379(6) 0.21049(5) 0.03527(17) Uani 1 1 d . . . . .
O7 O 0.3321(2) 0.2495(2) 0.6098(2) 0.0880(10) Uani 1 1 d . . . . .
H7A H 0.3341 0.2016 0.6447 0.132 Uiso 1 1 d G . . . .
H7B H 0.3584 0.2384 0.5697 0.132 Uiso 1 1 d G . . . .

loop_
_atom_site_aniso_label
_atom_site_aniso_U_11
_atom_site_aniso_U_22
_atom_site_aniso_U_33
_atom_site_aniso_U_23
_atom_site_aniso_U_13
_atom_site_aniso_U_12
C1 0.0518(18) 0.055(2) 0.0444(19) 0.0021(16) 0.0107(15) 0.0087(16)
C2 0.0334(15) 0.054(2) 0.0467(18) -0.0033(15) 0.0038(13) 0.0050(13)
C3 0.0460(16) 0.0427(18) 0.0393(16) -0.0006(14) 0.0075(13) 0.0052(14)
C4 0.0425(18) 0.065(2) 0.067(2) -0.0223(19) -0.0011(16) 0.0083(17)
C5 0.083(3) 0.070(3) 0.053(2) -0.013(2) -0.011(2) 0.026(2)
C6 0.077(3) 0.048(2) 0.091(3) -0.001(2) 0.031(2) -0.001(2)
C7 0.0281(12) 0.0335(14) 0.0252(12) 0.0030(11) 0.0035(10) 0.0040(11)
C8 0.0274(12) 0.0389(15) 0.0290(13) -0.0011(12) 0.0000(10) 0.0061(11)
C9 0.0281(12) 0.0377(15) 0.0306(14) -0.0028(12) 0.0022(11) 0.0013(11)
C10 0.0270(12) 0.0360(15) 0.0307(13) -0.0013(12) 0.0050(10) -0.0012(11)
C11 0.0264(12) 0.0385(16) 0.0405(16) 0.0057(13) 0.0032(11) -0.0006(11)
C12 0.0397(15) 0.0416(17) 0.0550(19) 0.0026(15) 0.0107(14) -0.0041(13)
C13 0.0496(19) 0.0373(18) 0.092(3) 0.0136(19) 0.0175(19) -0.0004(15)
C14 0.052(2) 0.059(2) 0.083(3) 0.037(2) 0.0177(19) 0.0066(17)
C15 0.0508(19) 0.076(3) 0.0457(19) 0.0228(19) 0.0063(15) -0.0007(18)
C16 0.0394(15) 0.0527(19) 0.0419(17) 0.0100(15) 0.0023(13) -0.0030(14)
C17 0.0470(16) 0.0459(18) 0.0290(14) -0.0011(13) -0.0051(12) 0.0046(13)
C18 0.0407(16) 0.0525(19) 0.0401(17) -0.0065(15) -0.0024(13) -0.0089(14)
C19 0.0306(13) 0.0344(14) 0.0321(14) 0.0025(12) 0.0067(11) 0.0049(11)
C20 0.0383(14) 0.0352(15) 0.0325(14) 0.0049(12) 0.0085(12) 0.0023(12)
C21 0.0327(14) 0.0420(16) 0.0387(15) 0.0009(13) 0.0102(12) -0.0009(12)
C22 0.0289(13) 0.0420(16) 0.0359(15) -0.0001(13) 0.0045(11) 0.0001(12)
C23 0.0301(14) 0.067(2) 0.0332(15) -0.0020(15) 0.0066(12) -0.0001(14)
C24 0.055(2) 0.078(3) 0.051(2) -0.0026(19) -0.0053(17) -0.0112(19)
C25 0.055(2) 0.131(5) 0.054(2) -0.016(3) -0.0037(19) -0.027(3)
C26 0.0351(18) 0.162(5) 0.040(2) 0.000(3) 0.0029(15) 0.006(3)
C27 0.053(2) 0.120(4) 0.048(2) 0.017(2) 0.0068(18) 0.029(2)
C28 0.0441(17) 0.077(3) 0.0405(18) 0.0046(17) 0.0020(14) 0.0110(17)
C29 0.0458(17) 0.056(2) 0.0461(18) 0.0159(16) 0.0150(14) 0.0037(15)
C30 0.0435(17) 0.068(2) 0.055(2) 0.0041(18) 0.0119(15) -0.0148(17)
C31 0.0420(17) 0.057(2) 0.0487(19) 0.0034(16) -0.0059(14) -0.0015(15)
C32 0.0306(15) 0.071(3) 0.080(3) 0.007(2) -0.0039(16) -0.0050(16)
C33 0.0358(16) 0.088(3) 0.068(2) 0.013(2) 0.0180(16) -0.0011(18)
C34 0.0398(16) 0.066(2) 0.0464(18) 0.0102(16) 0.0137(14) 0.0022(15)
C35 0.0311(13) 0.0293(14) 0.0387(15) 0.0043(12) 0.0064(11) 0.0019(11)
C36 0.0300(13) 0.0346(14) 0.0251(12) 0.0049(11) 0.0021(10) 0.0035(11)
C37 0.0314(13) 0.0336(14) 0.0324(14) 0.0036(12) 0.0050(11) 0.0031(11)
C38 0.0291(13) 0.0317(15) 0.066(2) 0.0046(15) 0.0034(13) 0.0051(11)
C39 0.066(2) 0.044(2) 0.092(3) -0.016(2) 0.013(2) -0.0002(17)
C40 0.084(3) 0.050(3) 0.172(6) -0.037(3) 0.020(4) -0.019(2)
C41 0.072(3) 0.040(2) 0.198(7) 0.018(3) 0.032(4) -0.009(2)
C42 0.051(2) 0.061(3) 0.123(4) 0.046(3) 0.018(2) 0.0031(19)
Mn1 0.0307(2) 0.0341(2) 0.0302(2) -0.00031(18) 0.00380(17) 0.00273(17)
Mn2 0.0298(2) 0.0387(3) 0.0338(2) 0.00008(19) 0.00246(17) 0.00479(18)
N1 0.0332(12) 0.0430(14) 0.0362(13) 0.0037(11) 0.0006(10) -0.0015(10)
N2 0.0399(14) 0.0521(17) 0.0682(19) 0.0288(15) 0.0049(13) -0.0001(12)
O1 0.106(2) 0.111(3) 0.0479(16) 0.0165(17) 0.0358(15) 0.017(2)
O2 0.0325(12) 0.091(2) 0.0830(19) -0.0050(16) -0.0028(12) 0.0024(12)
O3 0.095(2) 0.0404(15) 0.0779(19) -0.0069(13) 0.0239(16) 0.0145(14)
O4 0.0408(15) 0.117(3) 0.153(3) -0.053(3) 0.0037(17) 0.0260(17)
O5 0.204(5) 0.146(4) 0.055(2) -0.039(2) -0.042(2) 0.047(3)
O6 0.176(4) 0.052(2) 0.185(4) 0.012(2) 0.084(4) -0.020(2)
P1 0.0329(3) 0.0318(3) 0.0244(3) 0.0017(3) 0.0004(3) -0.0004(3)
P2 0.0293(3) 0.0455(4) 0.0315(4) 0.0084(3) 0.0058(3) 0.0025(3)
O7 0.129(3) 0.070(2) 0.075(2) -0.0143(16) 0.054(2) 0.002(2)

loop_
_atom_type_symbol
_atom_type_description
_atom_type_scat_dispersion_real
_atom_type_scat_dispersion_imag
_atom_type_scat_source
C C 0.0181 0.0091 'International Tables Vol C Tables 4.2.6.8 and 6.1.1.4'
H H 0.0000 0.0000 'International Tables Vol C Tables 4.2.6.8 and 6.1.1.4'
Mn Mn -0.5299 2.8052 'International Tables Vol C Tables 4.2.6.8 and 6.1.1.4'
N N 0.0311 0.0180 'International Tables Vol C Tables 4.2.6.8 and 6.1.1.4'
O O 0.0492 0.0322 'International Tables Vol C Tables 4.2.6.8 and 6.1.1.4'
P P 0.2955 0.4335 'International Tables Vol C Tables 4.2.6.8 and 6.1.1.4'

loop_
_geom_angle_atom_site_label_1
_geom_angle_atom_site_label_2
_geom_angle_atom_site_label_3
_geom_angle
_geom_angle_site_symmetry_1
_geom_angle_site_symmetry_3
_geom_angle_publ_flag
O1 C1 Mn1 179.4(3) . . ?
O2 C2 Mn1 178.1(3) . . ?
O3 C3 Mn1 178.6(3) . . ?
O4 C4 Mn2 179.5(5) . . ?
O5 C5 Mn2 179.5(6) . . ?
O6 C6 Mn2 179.1(4) . . ?
C8 C7 C36 124.5(2) . . ?
C8 C7 Mn1 70.69(15) . . ?
C8 C7 P1 112.0(2) . . ?
C36 C7 Mn1 124.53(17) . . ?
C36 C7 P1 123.50(19) . . ?
P1 C7 Mn1 72.95(9) . . ?
C7 C8 C17 125.2(3) . . ?
C7 C8 Mn1 70.99(14) . . ?
C9 C8 C7 112.9(2) . . ?
C9 C8 C17 121.9(3) . . ?
C9 C8 Mn1 72.14(15) . . ?
C17 C8 Mn1 126.55(19) . . ?
C8 C9 C18 122.7(2) . . ?
C8 C9 Mn1 69.84(14) . . ?
C10 C9 C8 112.4(2) . . ?
C10 C9 C18 124.5(3) . . ?
C10 C9 Mn1 71.62(14) . . ?
C18 C9 Mn1 132.7(2) . . ?
C9 C10 C11 127.0(2) . . ?
C9 C10 Mn1 70.81(15) . . ?
C9 C10 P1 112.8(2) . . ?
C11 C10 Mn1 126.75(19) . . ?
C11 C10 P1 120.2(2) . . ?
P1 C10 Mn1 72.17(9) . . ?
C12 C11 C10 123.4(3) . . ?
C12 C11 C16 117.5(3) . . ?
C16 C11 C10 119.1(3) . . ?
C11 C12 H12 119.8 . . ?
C13 C12 C11 120.4(3) . . ?
C13 C12 H12 119.8 . . ?
C12 C13 H13 119.7 . . ?
C14 C13 C12 120.6(4) . . ?
C14 C13 H13 119.7 . . ?
C13 C14 H14 120.1 . . ?
C15 C14 C13 119.9(3) . . ?
C15 C14 H14 120.1 . . ?
C14 C15 H15 119.8 . . ?
C14 C15 C16 120.5(4) . . ?
C16 C15 H15 119.8 . . ?
C11 C16 H16 119.5 . . ?
C15 C16 C11 121.0(3) . . ?
C15 C16 H16 119.5 . . ?
C8 C17 H17A 109.5 . . ?
C8 C17 H17B 109.5 . . ?
C8 C17 H17C 109.5 . . ?
H17A C17 H17B 109.5 . . ?
H17A C17 H17C 109.5 . . ?
H17B C17 H17C 109.5 . . ?
C9 C18 H18A 109.5 . . ?
C9 C18 H18B 109.5 . . ?
C9 C18 H18C 109.5 . . ?
H18A C18 H18B 109.5 . . ?
H18A C18 H18C 109.5 . . ?
H18B C18 H18C 109.5 . . ?
C20 C19 C37 123.4(2) . . ?
C20 C19 Mn2 70.30(16) . . ?
C20 C19 P2 112.7(2) . . ?
C37 C19 Mn2 127.8(2) . . ?
C37 C19 P2 123.8(2) . . ?
P2 C19 Mn2 72.85(10) . . ?
C19 C20 C29 125.4(3) . . ?
C19 C20 Mn2 71.54(16) . . ?
C21 C20 C19 112.4(2) . . ?
C21 C20 C29 122.2(3) . . ?
C21 C20 Mn2 71.22(17) . . ?
C29 C20 Mn2 127.1(2) . . ?
C20 C21 C22 112.5(2) . . ?
C20 C21 C30 124.0(3) . . ?
C20 C21 Mn2 70.63(17) . . ?
C22 C21 C30 123.4(3) . . ?
C22 C21 Mn2 71.42(17) . . ?
C30 C21 Mn2 128.7(2) . . ?
C21 C22 C23 123.9(3) . . ?
C21 C22 Mn2 70.53(17) . . ?
C21 C22 P2 112.8(2) . . ?
C23 C22 Mn2 129.5(2) . . ?
C23 C22 P2 123.0(2) . . ?
P2 C22 Mn2 72.85(10) . . ?
C24 C23 C22 118.6(3) . . ?
C28 C23 C22 122.8(3) . . ?
C28 C23 C24 118.6(3) . . ?
C23 C24 H24 119.7 . . ?
C23 C24 C25 120.6(4) . . ?
C25 C24 H24 119.7 . . ?
C24 C25 H25 119.9 . . ?
C26 C25 C24 120.1(5) . . ?
C26 C25 H25 119.9 . . ?
C25 C26 H26 120.0 . . ?
C25 C26 C27 120.1(4) . . ?
C27 C26 H26 120.0 . . ?
C26 C27 H27 119.8 . . ?
C26 C27 C28 120.4(4) . . ?
C28 C27 H27 119.8 . . ?
C23 C28 C27 120.1(4) . . ?
C23 C28 H28 119.9 . . ?
C27 C28 H28 119.9 . . ?
C20 C29 H29A 109.5 . . ?
C20 C29 H29B 109.5 . . ?
C20 C29 H29C 109.5 . . ?
H29A C29 H29B 109.5 . . ?
H29A C29 H29C 109.5 . . ?
H29B C29 H29C 109.5 . . ?
C21 C30 H30A 109.5 . . ?
C21 C30 H30B 109.5 . . ?
C21 C30 H30C 109.5 . . ?
H30A C30 H30B 109.5 . . ?
H30A C30 H30C 109.5 . . ?
H30B C30 H30C 109.5 . . ?
C32 C31 H31 118.3 . . ?
N1 C31 H31 118.3 . . ?
N1 C31 C32 123.5(3) . . ?
C31 C32 H32 120.7 . . ?
C31 C32 C33 118.6(3) . . ?
C33 C32 H32 120.7 . . ?
C32 C33 H33 120.5 . . ?
C32 C33 C34 118.9(3) . . ?
C34 C33 H33 120.5 . . ?
C33 C34 H34 120.3 . . ?
C33 C34 C35 119.4(3) . . ?
C35 C34 H34 120.3 . . ?
C34 C35 C36 121.8(3) . . ?
N1 C35 C34 121.9(3) . . ?
N1 C35 C36 116.4(2) . . ?
C7 C36 C35 111.6(2) . . ?
C7 C36 H36 107.6 . . ?
C7 C36 C37 114.0(2) . . ?
C35 C36 H36 107.6 . . ?
C35 C36 C37 108.1(2) . . ?
C37 C36 H36 107.6 . . ?
C19 C37 C36 111.9(2) . . ?
C19 C37 H37 108.1 . . ?
C36 C37 H37 108.1 . . ?
C38 C37 C19 113.0(2) . . ?
C38 C37 C36 107.5(2) . . ?
C38 C37 H37 108.1 . . ?
C39 C38 C37 120.6(3) . . ?
N2 C38 C37 116.5(3) . . ?
N2 C38 C39 122.7(3) . . ?
C38 C39 H39 121.1 . . ?
C38 C39 C40 117.9(5) . . ?
C40 C39 H39 121.1 . . ?
C39 C40 H40 120.2 . . ?
C41 C40 C39 119.7(5) . . ?
C41 C40 H40 120.2 . . ?
C40 C41 H41 120.8 . . ?
C40 C41 C42 118.3(4) . . ?
C42 C41 H41 120.8 . . ?
C41 C42 H42 118.0 . . ?
N2 C42 C41 124.0(5) . . ?
N2 C42 H42 118.0 . . ?
C1 Mn1 C2 90.98(15) . . ?
C1 Mn1 C7 99.87(13) . . ?
C1 Mn1 C8 88.42(13) . . ?
C1 Mn1 C9 111.44(13) . . ?
C1 Mn1 C10 149.01(13) . . ?
C1 Mn1 P1 143.13(12) . . ?
C2 Mn1 C7 103.43(13) . . ?
C2 Mn1 C8 140.54(14) . . ?
C2 Mn1 C9 156.09(12) . . ?
C2 Mn1 C10 119.63(12) . . ?
C2 Mn1 P1 85.80(10) . . ?
C3 Mn1 C1 90.97(15) . . ?
C3 Mn1 C2 89.25(15) . . ?
C3 Mn1 C7 163.06(12) . . ?
C3 Mn1 C8 130.20(13) . . ?
C3 Mn1 C9 98.22(13) . . ?
C3 Mn1 C10 93.94(12) . . ?
C3 Mn1 P1 125.63(10) . . ?
C7 Mn1 C9 65.75(10) . . ?
C7 Mn1 C10 70.12(10) . . ?
C7 Mn1 P1 46.03(7) . . ?
C8 Mn1 C7 38.32(10) . . ?
C8 Mn1 C9 38.02(10) . . ?
C8 Mn1 C10 65.29(10) . . ?
C8 Mn1 P1 71.86(7) . . ?
C9 Mn1 C10 37.57(10) . . ?
C9 Mn1 P1 71.35(7) . . ?
C10 Mn1 P1 45.47(7) . . ?
C4 Mn2 C19 156.71(15) . . ?
C4 Mn2 C20 119.76(16) . . ?
C4 Mn2 C21 91.60(15) . . ?
C4 Mn2 C22 95.38(14) . . ?
C4 Mn2 P2 133.75(12) . . ?
C5 Mn2 C4 90.16(18) . . ?
C5 Mn2 C6 90.5(2) . . ?
C5 Mn2 C19 96.12(15) . . ?
C5 Mn2 C20 90.21(16) . . ?
C5 Mn2 C21 117.41(18) . . ?
C5 Mn2 C22 154.78(17) . . ?
C5 Mn2 P2 135.98(14) . . ?
C6 Mn2 C4 92.3(2) . . ?
C6 Mn2 C19 110.02(15) . . ?
C6 Mn2 C20 147.97(16) . . ?
C6 Mn2 C21 151.83(17) . . ?
C6 Mn2 C22 113.79(17) . . ?
C6 Mn2 P2 85.66(13) . . ?
C19 Mn2 C22 69.96(10) . . ?
C19 Mn2 P2 45.74(7) . . ?
C20 Mn2 C19 38.16(10) . . ?
C20 Mn2 C21 38.15(11) . . ?
C20 Mn2 C22 65.71(11) . . ?
C20 Mn2 P2 71.93(8) . . ?
C21 Mn2 C19 65.60(10) . . ?
C21 Mn2 C22 38.05(11) . . ?
C21 Mn2 P2 71.72(8) . . ?
C22 Mn2 P2 45.59(7) . . ?
C35 N1 C31 117.8(3) . . ?
C42 N2 C38 117.3(4) . . ?
C7 P1 Mn1 61.03(9) . . ?
C10 P1 C7 89.84(13) . . ?
C10 P1 Mn1 62.36(8) . . ?
C19 P2 Mn2 61.41(9) . . ?
C22 P2 C19 89.54(13) . . ?
C22 P2 Mn2 61.56(10) . . ?
H7A O7 H7B 109.5 . . ?

loop_
_geom_bond_atom_site_label_1
_geom_bond_atom_site_label_2
_geom_bond_distance
_geom_bond_site_symmetry_2
_geom_bond_publ_flag
C1 Mn1 1.802(3) . ?
C1 O1 1.139(4) . ?
C2 Mn1 1.803(3) . ?
C2 O2 1.137(4) . ?
C3 Mn1 1.785(3) . ?
C3 O3 1.141(4) . ?
C4 Mn2 1.793(3) . ?
C4 O4 1.136(4) . ?
C5 Mn2 1.781(4) . ?
C5 O5 1.127(5) . ?
C6 Mn2 1.789(4) . ?
C6 O6 1.138(5) . ?
C7 C8 1.424(4) . ?
C7 C36 1.516(4) . ?
C7 Mn1 2.171(3) . ?
C7 P1 1.786(3) . ?
C8 C9 1.422(4) . ?
C8 C17 1.504(4) . ?
C8 Mn1 2.167(3) . ?
C9 C10 1.418(4) . ?
C9 C18 1.519(4) . ?
C9 Mn1 2.197(3) . ?
C10 C11 1.486(4) . ?
C10 Mn1 2.208(3) . ?
C10 P1 1.776(3) . ?
C11 C12 1.395(4) . ?
C11 C16 1.396(4) . ?
C12 H12 0.9300 . ?
C12 C13 1.384(5) . ?
C13 H13 0.9300 . ?
C13 C14 1.366(6) . ?
C14 H14 0.9300 . ?
C14 C15 1.364(6) . ?
C15 H15 0.9300 . ?
C15 C16 1.375(5) . ?
C16 H16 0.9300 . ?
C17 H17A 0.9600 . ?
C17 H17B 0.9600 . ?
C17 H17C 0.9600 . ?
C18 H18A 0.9600 . ?
C18 H18B 0.9600 . ?
C18 H18C 0.9600 . ?
C19 C20 1.422(4) . ?
C19 C37 1.520(4) . ?
C19 Mn2 2.183(3) . ?
C19 P2 1.780(3) . ?
C20 C21 1.418(4) . ?
C20 C29 1.519(4) . ?
C20 Mn2 2.166(3) . ?
C21 C22 1.421(4) . ?
C21 C30 1.507(4) . ?
C21 Mn2 2.174(3) . ?
C22 C23 1.487(4) . ?
C22 Mn2 2.186(3) . ?
C22 P2 1.776(3) . ?
C23 C24 1.383(5) . ?
C23 C28 1.381(5) . ?
C24 H24 0.9300 . ?
C24 C25 1.387(5) . ?
C25 H25 0.9300 . ?
C25 C26 1.360(7) . ?
C26 H26 0.9300 . ?
C26 C27 1.365(7) . ?
C27 H27 0.9300 . ?
C27 C28 1.389(5) . ?
C28 H28 0.9300 . ?
C29 H29A 0.9600 . ?
C29 H29B 0.9600 . ?
C29 H29C 0.9600 . ?
C30 H30A 0.9600 . ?
C30 H30B 0.9600 . ?
C30 H30C 0.9600 . ?
C31 H31 0.9300 . ?
C31 C32 1.366(5) . ?
C31 N1 1.338(4) . ?
C32 H32 0.9300 . ?
C32 C33 1.371(5) . ?
C33 H33 0.9300 . ?
C33 C34 1.378(5) . ?
C34 H34 0.9300 . ?
C34 C35 1.378(4) . ?
C35 C36 1.521(4) . ?
C35 N1 1.337(4) . ?
C36 H36 0.9800 . ?
C36 C37 1.575(4) . ?
C37 H37 0.9800 . ?
C37 C38 1.517(4) . ?
C38 C39 1.382(5) . ?
C38 N2 1.335(4) . ?
C39 H39 0.9300 . ?
C39 C40 1.394(6) . ?
C40 H40 0.9300 . ?
C40 C41 1.355(8) . ?
C41 H41 0.9300 . ?
C41 C42 1.366(7) . ?
C42 H42 0.9300 . ?
C42 N2 1.333(5) . ?
Mn1 P1 2.3723(8) . ?
Mn2 P2 2.3752(8) . ?
O7 H7A 0.8495 . ?
O7 H7B 0.8494 . ?

loop_
_geom_hbond_atom_site_label_D
_geom_hbond_atom_site_label_H
_geom_hbond_atom_site_label_A
_geom_hbond_distance_DH
_geom_hbond_distance_HA
_geom_hbond_distance_DA
_geom_hbond_angle_DHA
_geom_hbond_site_symmetry_A
C36 H36 O7 0.98 2.57 3.533(4) 168.1 4_565
O7 H7A N2 0.85 2.29 3.117(5) 165.3 4_566
O7 H7B N1 0.85 2.10 2.949(4) 174.0 .

loop_
_geom_torsion_atom_site_label_1
_geom_torsion_atom_site_label_2
_geom_torsion_atom_site_label_3
_geom_torsion_atom_site_label_4
_geom_torsion
_geom_torsion_site_symmetry_1
_geom_torsion_site_symmetry_2
_geom_torsion_site_symmetry_3
_geom_torsion_site_symmetry_4
_geom_torsion_publ_flag
C7 C8 C9 C10 -0.5(3) . . . . ?
C7 C8 C9 C18 172.0(2) . . . . ?
C7 C8 C9 Mn1 -59.51(19) . . . . ?
C7 C36 C37 C19 -61.9(3) . . . . ?
C7 C36 C37 C38 173.5(2) . . . . ?
C8 C7 C36 C35 -144.2(2) . . . . ?
C8 C7 C36 C37 93.0(3) . . . . ?
C8 C7 P1 C10 2.1(2) . . . . ?
C8 C7 P1 Mn1 60.19(17) . . . . ?
C8 C9 C10 C11 179.9(2) . . . . ?
C8 C9 C10 Mn1 -58.03(19) . . . . ?
C8 C9 C10 P1 2.1(3) . . . . ?
C9 C10 C11 C12 37.5(4) . . . . ?
C9 C10 C11 C16 -143.6(3) . . . . ?
C9 C10 P1 C7 -2.4(2) . . . . ?
C9 C10 P1 Mn1 -59.35(17) . . . . ?
C10 C11 C12 C13 177.3(3) . . . . ?
C10 C11 C16 C15 -176.8(3) . . . . ?
C11 C10 P1 C7 179.6(2) . . . . ?
C11 C10 P1 Mn1 122.7(2) . . . . ?
C11 C12 C13 C14 0.2(5) . . . . ?
C12 C11 C16 C15 2.1(4) . . . . ?
C12 C13 C14 C15 0.6(5) . . . . ?
C13 C14 C15 C16 -0.1(5) . . . . ?
C14 C15 C16 C11 -1.3(5) . . . . ?
C16 C11 C12 C13 -1.5(4) . . . . ?
C17 C8 C9 C10 -178.5(2) . . . . ?
C17 C8 C9 C18 -6.1(4) . . . . ?
C17 C8 C9 Mn1 122.4(3) . . . . ?
C18 C9 C10 C11 7.6(4) . . . . ?
C18 C9 C10 Mn1 129.7(3) . . . . ?
C18 C9 C10 P1 -170.2(2) . . . . ?
C19 C20 C21 C22 -0.6(4) . . . . ?
C19 C20 C21 C30 175.9(3) . . . . ?
C19 C20 C21 Mn2 -59.9(2) . . . . ?
C19 C37 C38 C39 120.0(3) . . . . ?
C19 C37 C38 N2 -65.3(3) . . . . ?
C20 C19 C37 C36 93.1(3) . . . . ?
C20 C19 C37 C38 -145.3(3) . . . . ?
C20 C19 P2 C22 1.8(2) . . . . ?
C20 C19 P2 Mn2 59.24(19) . . . . ?
C20 C21 C22 C23 176.0(3) . . . . ?
C20 C21 C22 Mn2 -58.8(2) . . . . ?
C20 C21 C22 P2 2.0(3) . . . . ?
C21 C22 C23 C24 -60.6(4) . . . . ?
C21 C22 C23 C28 121.2(4) . . . . ?
C21 C22 P2 C19 -2.1(2) . . . . ?
C21 C22 P2 Mn2 -59.5(2) . . . . ?
C22 C23 C24 C25 179.3(3) . . . . ?
C22 C23 C28 C27 180.0(3) . . . . ?
C23 C22 P2 C19 -176.2(3) . . . . ?
C23 C22 P2 Mn2 126.4(3) . . . . ?
C23 C24 C25 C26 1.5(6) . . . . ?
C24 C23 C28 C27 1.8(5) . . . . ?
C24 C25 C26 C27 0.1(6) . . . . ?
C25 C26 C27 C28 -0.8(6) . . . . ?
C26 C27 C28 C23 -0.2(5) . . . . ?
C28 C23 C24 C25 -2.5(5) . . . . ?
C29 C20 C21 C22 -178.1(3) . . . . ?
C29 C20 C21 C30 -1.6(5) . . . . ?
C29 C20 C21 Mn2 122.6(3) . . . . ?
C30 C21 C22 C23 -0.5(5) . . . . ?
C30 C21 C22 Mn2 124.7(3) . . . . ?
C30 C21 C22 P2 -174.5(3) . . . . ?
C31 C32 C33 C34 -0.7(6) . . . . ?
C32 C31 N1 C35 0.1(5) . . . . ?
C32 C33 C34 C35 0.2(6) . . . . ?
C33 C34 C35 C36 179.9(3) . . . . ?
C33 C34 C35 N1 0.4(5) . . . . ?
C34 C35 C36 C7 113.4(3) . . . . ?
C34 C35 C36 C37 -120.5(3) . . . . ?
C34 C35 N1 C31 -0.6(4) . . . . ?
C35 C36 C37 C19 173.4(2) . . . . ?
C35 C36 C37 C38 48.8(3) . . . . ?
C36 C7 C8 C9 179.4(2) . . . . ?
C36 C7 C8 C17 -2.6(4) . . . . ?
C36 C7 C8 Mn1 119.2(2) . . . . ?
C36 C7 P1 C10 -178.6(2) . . . . ?
C36 C7 P1 Mn1 -120.5(2) . . . . ?
C36 C35 N1 C31 179.9(3) . . . . ?
C36 C37 C38 C39 -116.0(3) . . . . ?
C36 C37 C38 N2 58.7(3) . . . . ?
C37 C19 C20 C21 -177.3(3) . . . . ?
C37 C19 C20 C29 0.0(5) . . . . ?
C37 C19 C20 Mn2 123.0(3) . . . . ?
C37 C19 P2 C22 178.1(3) . . . . ?
C37 C19 P2 Mn2 -124.5(3) . . . . ?
C37 C38 C39 C40 173.9(4) . . . . ?
C37 C38 N2 C42 -174.5(3) . . . . ?
C38 C39 C40 C41 -1.1(7) . . . . ?
C39 C38 N2 C42 0.1(5) . . . . ?
C39 C40 C41 C42 3.0(8) . . . . ?
C40 C41 C42 N2 -3.5(7) . . . . ?
C41 C42 N2 C38 1.9(6) . . . . ?
Mn1 C7 C8 C9 60.17(19) . . . . ?
Mn1 C7 C8 C17 -121.9(3) . . . . ?
Mn1 C7 C36 C35 -55.0(3) . . . . ?
Mn1 C7 C36 C37 -177.83(17) . . . . ?
Mn1 C7 P1 C10 -58.08(10) . . . . ?
Mn1 C8 C9 C10 59.04(19) . . . . ?
Mn1 C8 C9 C18 -128.5(3) . . . . ?
Mn1 C9 C10 C11 -122.1(3) . . . . ?
Mn1 C9 C10 P1 60.13(14) . . . . ?
Mn1 C10 C11 C12 -55.2(4) . . . . ?
Mn1 C10 C11 C16 123.6(3) . . . . ?
Mn1 C10 P1 C7 56.95(9) . . . . ?
Mn2 C19 C20 C21 59.7(2) . . . . ?
Mn2 C19 C20 C29 -122.9(3) . . . . ?
Mn2 C19 C37 C36 -176.86(18) . . . . ?
Mn2 C19 C37 C38 -55.3(3) . . . . ?
Mn2 C19 P2 C22 -57.45(11) . . . . ?
Mn2 C20 C21 C22 59.3(2) . . . . ?
Mn2 C20 C21 C30 -124.2(3) . . . . ?
Mn2 C21 C22 C23 -125.2(3) . . . . ?
Mn2 C21 C22 P2 60.80(16) . . . . ?
Mn2 C22 C23 C24 -152.5(3) . . . . ?
Mn2 C22 C23 C28 29.3(4) . . . . ?
Mn2 C22 P2 C19 57.32(11) . . . . ?
N1 C31 C32 C33 0.5(6) . . . . ?
N1 C35 C36 C7 -67.1(3) . . . . ?
N1 C35 C36 C37 59.0(3) . . . . ?
N2 C38 C39 C40 -0.5(6) . . . . ?
P1 C7 C8 C9 -1.3(3) . . . . ?
P1 C7 C8 C17 176.6(2) . . . . ?
P1 C7 C8 Mn1 -61.51(14) . . . . ?
P1 C7 C36 C35 36.6(3) . . . . ?
P1 C7 C36 C37 -86.2(3) . . . . ?
P1 C10 C11 C12 -144.8(2) . . . . ?
P1 C10 C11 C16 34.0(3) . . . . ?
P2 C19 C20 C21 -1.0(3) . . . . ?
P2 C19 C20 C29 176.4(3) . . . . ?
P2 C19 C20 Mn2 -60.71(15) . . . . ?
P2 C19 C37 C36 -82.8(3) . . . . ?
P2 C19 C37 C38 38.8(3) . . . . ?
P2 C22 C23 C24 112.9(3) . . . . ?
P2 C22 C23 C28 -65.3(4) . . . . ?
